data_2202665
loop_
_publ_author_name
'Caixia Yin'
'Fangjun Huo'
'Fei Gao'
'Pin Yang'

_publ_section_title
;
 Methyl 5-carboxyl-1-methylpyrazole-3-carboxylate monohydrate
;
_journal_issue 12
_journal_name_full 'Acta Crystallographica Section E'
_journal_page_first o1994
_journal_page_last o1996
_journal_paper_doi 10.1107/S1600536803026485
_journal_volume 59
_journal_year 2003
_chemical_formula_iupac 'C7 H8 N2 O4, H2 O'
_chemical_formula_moiety 'C7 H8 N2 O4, H2 O'
_chemical_formula_sum 'C7 H10 N2 O5'
_chemical_formula_weight 202.17
_chemical_melting_point 403
_chemical_name_common '3-Methoxycarbonyl-5-carboxyl-1-methyl-pyrazole monohydrate'
_chemical_name_systematic
;
Methyl 5-carboxyl-1-methylpyrazole-3-carboxylate monohydrate
;
_space_group_IT_number 15
_symmetry_cell_setting monoclinic
_symmetry_space_group_name_Hall '-C 2yc'
_symmetry_space_group_name_H-M 'C 1 2/c 1'
_atom_sites_solution_hydrogens geom
_atom_sites_solution_primary direct
_atom_sites_solution_secondary difmap
_audit_creation_method SHELXL-97
_cell_angle_alpha 90.00
_cell_angle_beta 104.62(3)
_cell_angle_gamma 90.00
_cell_formula_units_Z 8
_cell_length_a 13.641(3)
_cell_length_b 7.3197(15)
_cell_length_c 18.660(4)
_cell_measurement_reflns_used 4940
_cell_measurement_temperature 183(2)
_cell_measurement_theta_max 26.6
_cell_measurement_theta_min 2.26
_cell_volume 1802.8(7)
_computing_cell_refinement SMART
_computing_data_collection 'SMART (Siemens, 1996)'
_computing_data_reduction 'SAINT (Siemens, 1996) and SHELXTL (Siemens, 1996)'
_computing_molecular_graphics SHELXTL
_computing_publication_material SHELXTL
_computing_structure_refinement 'SHELXL97 (Sheldrick, 1997)'
_computing_structure_solution 'SHELXS97 (Sheldrick, 1997)'
_diffrn_ambient_temperature 183(2)
_diffrn_detector_area_resol_mean '100x100 microns'
_diffrn_measured_fraction_theta_full 0.996
_diffrn_measured_fraction_theta_max 0.996
_diffrn_measurement_device_type 'CCD area-detector'
_diffrn_measurement_method \W
_diffrn_radiation_monochromator graphite
_diffrn_radiation_source 'fine-focus sealed tube'
_diffrn_radiation_type MoK\a
_diffrn_radiation_wavelength 0.71073
_diffrn_reflns_av_R_equivalents 0.0232
_diffrn_reflns_av_sigmaI/netI 0.0332
_diffrn_reflns_limit_h_max 16
_diffrn_reflns_limit_h_min -12
_diffrn_reflns_limit_k_max 7
_diffrn_reflns_limit_k_min -8
_diffrn_reflns_limit_l_max 22
_diffrn_reflns_limit_l_min -22
_diffrn_reflns_number 3564
_diffrn_reflns_theta_full 25.00
_diffrn_reflns_theta_max 25.00
_diffrn_reflns_theta_min 2.26
_diffrn_standards_decay_% 2.18
_diffrn_standards_number 0
_exptl_absorpt_coefficient_mu 0.128
_exptl_absorpt_correction_T_max 0.9749
_exptl_absorpt_correction_T_min 0.9626
_exptl_absorpt_correction_type multi-scan
_exptl_absorpt_process_details '(SADABS; Sheldrick, 1996)'
_exptl_crystal_colour colorless
_exptl_crystal_density_diffrn 1.490
_exptl_crystal_density_method 'not measured'
_exptl_crystal_description block
_exptl_crystal_F_000 848
_exptl_crystal_size_max 0.30
_exptl_crystal_size_mid 0.30
_exptl_crystal_size_min 0.20
_refine_diff_density_max 0.393
_refine_diff_density_min -0.304
_refine_ls_extinction_method none
_refine_ls_goodness_of_fit_ref 1.079
_refine_ls_hydrogen_treatment constr
_refine_ls_matrix_type full
_refine_ls_number_parameters 127
_refine_ls_number_reflns 1590
_refine_ls_number_restraints 0
_refine_ls_restrained_S_all 1.079
_refine_ls_R_factor_all 0.0609
_refine_ls_R_factor_gt 0.0517
_refine_ls_shift/su_max 0.000
_refine_ls_shift/su_mean 0.000
_refine_ls_structure_factor_coef Fsqd
_refine_ls_weighting_details 'calc w=1/[\s^2^(Fo^2^)+(0.078P)^2^+0.9903P] where P=(Fo^2^+2Fc^2^)/3'
_refine_ls_weighting_scheme calc
_refine_ls_wR_factor_gt 0.1357
_refine_ls_wR_factor_ref 0.1418
_reflns_number_gt 1337
_reflns_number_total 1590
_reflns_threshold_expression I>2\s(I)
_cod_data_source_file hg6007.cif
_cod_data_source_block I
_cod_original_cell_volume 1802.8(6)
_cod_original_sg_symbol_H-M 'C 2/c'
_cod_database_code 2202665
_cod_database_fobs_code 2202665

loop_
_symmetry_equiv_pos_as_xyz
'x, y, z'
'-x, y, -z+1/2'
'x+1/2, y+1/2, z'
'-x+1/2, y+1/2, -z+1/2'
'-x, -y, -z'
'x, -y, z-1/2'
'-x+1/2, -y+1/2, -z'
'x+1/2, -y+1/2, z-1/2'

loop_
_atom_site_label
_atom_site_fract_x
_atom_site_fract_y
_atom_site_fract_z
_atom_site_U_iso_or_equiv
_atom_site_adp_type
_atom_site_calc_flag
_atom_site_refinement_flags
_atom_site_occupancy
_atom_site_disorder_assembly
_atom_site_disorder_group
_atom_site_type_symbol
N1 0.80470(14) -0.0287(3) 0.60690(10) 0.0250(5) Uani d . 1 . . N
N2 0.75120(14) 0.0031(2) 0.53748(10) 0.0256(5) Uani d . 1 . . N
O1 0.88962(13) -0.0122(3) 0.76616(9) 0.0436(5) Uani d . 1 . . O
O2 0.73907(13) 0.0848(3) 0.77563(9) 0.0434(5) Uani d . 1 . . O
H2A 0.7681 0.0875 0.8210 0.052 Uiso calc R 1 . . H
O3 0.51878(13) 0.2455(3) 0.48181(9) 0.0452(5) Uani d . 1 . . O
O4 0.61462(12) 0.1093(2) 0.41605(8) 0.0314(5) Uani d . 1 . . O
O5 0.82447(12) 0.1050(3) 0.91338(9) 0.0407(5) Uani d . 1 . . O
H5B 0.8023 0.0673 0.9491 0.049 Uiso d R 1 . . H
H5A 0.8910 0.1448 0.9365 0.049 Uiso d R 1 . . H
C1 0.80404(17) 0.0343(3) 0.73827(13) 0.0277(6) Uani d . 1 . . C
C2 0.76010(17) 0.0459(3) 0.65757(12) 0.0255(5) Uani d . 1 . . C
C3 0.67392(16) 0.1332(3) 0.61847(12) 0.0259(5) Uani d . 1 . . C
H3A 0.6263 0.1992 0.6378 0.031 Uiso calc R 1 . . H
C4 0.67168(16) 0.1036(3) 0.54432(12) 0.0244(5) Uani d . 1 . . C
C5 0.59338(17) 0.1617(3) 0.47854(12) 0.0271(6) Uani d . 1 . . C
C6 0.53964(18) 0.1490(4) 0.34767(13) 0.0377(7) Uani d . 1 . . C
H6A 0.5637 0.1041 0.3056 0.057 Uiso calc R 1 . . H
H6B 0.5288 0.2813 0.3430 0.057 Uiso calc R 1 . . H
H6C 0.4757 0.0885 0.3481 0.057 Uiso calc R 1 . . H
C7 0.89411(18) -0.1453(3) 0.61803(13) 0.0326(6) Uani d . 1 . . C
H7A 0.9063 -0.1762 0.5699 0.049 Uiso calc R 1 . . H
H7B 0.8830 -0.2576 0.6435 0.049 Uiso calc R 1 . . H
H7C 0.9531 -0.0804 0.6482 0.049 Uiso calc R 1 . . H

loop_
_atom_site_aniso_label
_atom_site_aniso_U_11
_atom_site_aniso_U_22
_atom_site_aniso_U_33
_atom_site_aniso_U_12
_atom_site_aniso_U_13
_atom_site_aniso_U_23
N1 0.0222(10) 0.0307(11) 0.0215(10) 0.0023(8) 0.0040(8) 0.0002(8)
N2 0.0246(10) 0.0303(11) 0.0219(10) -0.0002(8) 0.0057(8) -0.0006(8)
O1 0.0267(10) 0.0744(15) 0.0276(10) 0.0058(9) 0.0032(8) -0.0010(9)
O2 0.0362(10) 0.0710(14) 0.0233(10) 0.0154(9) 0.0080(8) -0.0006(8)
O3 0.0327(10) 0.0657(13) 0.0359(11) 0.0210(10) 0.0065(8) 0.0002(9)
O4 0.0319(9) 0.0387(10) 0.0216(9) 0.0047(7) 0.0029(7) 0.0006(7)
O5 0.0352(10) 0.0620(13) 0.0249(10) -0.0129(9) 0.0077(8) 0.0012(8)
C1 0.0267(13) 0.0317(13) 0.0255(13) -0.0026(10) 0.0078(10) -0.0008(10)
C2 0.0258(12) 0.0276(12) 0.0249(12) -0.0037(10) 0.0101(10) -0.0008(10)
C3 0.0224(12) 0.0302(13) 0.0262(13) 0.0030(10) 0.0080(9) -0.0001(10)
C4 0.0223(12) 0.0256(12) 0.0253(12) -0.0011(9) 0.0060(9) -0.0001(9)
C5 0.0261(12) 0.0283(13) 0.0271(13) -0.0013(10) 0.0072(10) -0.0003(10)
C6 0.0365(15) 0.0450(16) 0.0267(14) -0.0023(12) -0.0009(11) 0.0049(11)
C7 0.0294(13) 0.0385(14) 0.0292(13) 0.0093(11) 0.0062(10) -0.0027(11)

loop_
_atom_type_symbol
_atom_type_description
_atom_type_scat_dispersion_real
_atom_type_scat_dispersion_imag
_atom_type_scat_source
C C 0.0033 0.0016 'International Tables Vol C Tables 4.2.6.8 and 6.1.1.4'
H H 0.0000 0.0000 'International Tables Vol C Tables 4.2.6.8 and 6.1.1.4'
N N 0.0061 0.0033 'International Tables Vol C Tables 4.2.6.8 and 6.1.1.4'
O O 0.0106 0.0060 'International Tables Vol C Tables 4.2.6.8 and 6.1.1.4'

loop_
_geom_angle_atom_site_label_1
_geom_angle_atom_site_label_2
_geom_angle_atom_site_label_3
_geom_angle
_geom_angle_publ_flag
N2 N1 C2 111.88(18) y
N2 N1 C7 118.15(18) y
C2 N1 C7 129.77(19) y
N1 N2 C4 105.05(18) y
C1 O2 H2A 109.5 ?
C5 O4 C6 116.98(19) y
H5B O5 H5A 103.5 ?
O1 C1 O2 124.2(2) y
O1 C1 C2 123.9(2) y
O2 C1 C2 111.8(2) y
N1 C2 C3 106.86(19) y
N1 C2 C1 123.2(2) y
C3 C2 C1 129.9(2) y
C2 C3 C4 104.9(2) y
C2 C3 H3A 127.6 y
C4 C3 H3A 127.6 y
N2 C4 C3 111.3(2) y
N2 C4 C5 120.8(2) y
C3 C4 C5 127.8(2) y
O3 C5 O4 124.5(2) y
O3 C5 C4 123.4(2) y
O4 C5 C4 112.1(2) y
O4 C6 H6A 109.5 ?
O4 C6 H6B 109.5 ?
H6A C6 H6B 109.5 ?
O4 C6 H6C 109.5 ?
H6A C6 H6C 109.5 ?
H6B C6 H6C 109.5 ?
N1 C7 H7A 109.5 ?
N1 C7 H7B 109.5 ?
H7A C7 H7B 109.5 ?
N1 C7 H7C 109.5 ?
H7A C7 H7C 109.5 ?
H7B C7 H7C 109.5 ?

loop_
_geom_bond_atom_site_label_1
_geom_bond_atom_site_label_2
_geom_bond_site_symmetry_2
_geom_bond_distance
_geom_bond_publ_flag
N1 N2 . 1.337(3) y
N1 C2 . 1.361(3) y
N1 C7 . 1.460(3) y
N2 C4 . 1.343(3) y
O1 C1 . 1.201(3) y
O2 C1 . 1.311(3) y
C1 C2 . 1.476(3) y
C2 C3 . 1.375(3) y
C3 C4 . 1.393(3) y
C4 C5 . 1.472(3) y
O3 C5 . 1.203(3) y
O4 C5 . 1.327(3) y
O4 C6 . 1.449(3) y
C3 H3A . 0.9500 y
O2 H2A . 0.8400 ?
O5 H5B . 0.8447 ?
O5 H5A . 0.9467 ?
C6 H6A . 0.9800 ?
C6 H6B . 0.9800 ?
C6 H6C . 0.9800 ?
C7 H7A . 0.9800 ?
C7 H7B . 0.9800 ?
C7 H7C . 0.9800 ?

loop_
_geom_hbond_atom_site_label_D
_geom_hbond_atom_site_label_H
_geom_hbond_atom_site_label_A
_geom_hbond_site_symmetry_A
_geom_hbond_distance_DH
_geom_hbond_distance_HA
_geom_hbond_distance_DA
_geom_hbond_angle_DHA
_geom_hbond_publ_flag
O5 H5B N2 6_556 0.84 2.01 2.856(2) 176 y
O5 H5A O3 8_556 0.95 1.91 2.854(2) 173 y
C7 H7A O3 3_545 0.98 2.58 3.489(3) 154 y
C7 H7C O1 2_756 0.98 2.38 3.332(3) 163 y
O2 H2A O5 . 0.84 1.71 2.544(2) 177 y

loop_
_geom_torsion_atom_site_label_1
_geom_torsion_atom_site_label_2
_geom_torsion_atom_site_label_3
_geom_torsion_atom_site_label_4
_geom_torsion
C2 N1 N2 C4 1.2(2)
C7 N1 N2 C4 176.54(19)
N2 N1 C2 C3 -1.0(3)
C7 N1 C2 C3 -175.7(2)
N2 N1 C2 C1 -178.8(2)
C7 N1 C2 C1 6.5(4)
O1 C1 C2 N1 13.5(4)
O2 C1 C2 N1 -167.8(2)
O1 C1 C2 C3 -163.7(3)
O2 C1 C2 C3 14.9(4)
N1 C2 C3 C4 0.4(3)
C1 C2 C3 C4 178.0(2)
N1 N2 C4 C3 -0.9(2)
N1 N2 C4 C5 -178.39(19)
C2 C3 C4 N2 0.3(3)
C2 C3 C4 C5 177.6(2)
C6 O4 C5 O3 -3.2(3)
C6 O4 C5 C4 176.25(19)
N2 C4 C5 O3 177.0(2)
C3 C4 C5 O3 0.0(4)
N2 C4 C5 O4 -2.5(3)
C3 C4 C5 O4 -179.5(2)

loop_
_cod_related_entry_id
_cod_related_entry_database
_cod_related_entry_code
1 ChemSpider 21131253
